data_7225446
loop_
_publ_author_name
'Aragoni, M. Carla'
'Arca, Massimiliano'
'Coles, Simon J.'
'Crespo Alonso, Miriam'
'Coles (n\'ee Huth), Susanne L.'
'Davies, Robert P.'
'Hursthouse, Michael B.'
'Isaia, Francesco'
'Lai, Romina'
'Lippolis, Vito'

_publ_section_title
;
 Coordination polymers and polygons using di-pyridyl-thiadiazole spacers
 and substituted phosphorodithioato NiIIcomplexes: potential and
 limitations for inorganic crystal engineering
;
_journal_issue 30
_journal_name_full CrystEngComm
_journal_page_first 5620
_journal_paper_doi 10.1039/C6CE00991C
_journal_volume 18
_journal_year 2016
_chemical_formula_sum 'C28 H28 N4 Ni O4 P2 S5'
_chemical_formula_weight 765.49
_chemical_name_systematic
;
2007slh0908/189
;
_space_group_IT_number 13
_symmetry_cell_setting monoclinic
_symmetry_space_group_name_Hall '-P 2yac'
_symmetry_space_group_name_H-M 'P 1 2/n 1'
_atom_sites_solution_hydrogens geom
_atom_sites_solution_primary direct
_atom_sites_solution_secondary difmap
_audit_creation_method SHELXL-97
_audit_update_record
;
2016-04-14 deposited with the CCDC.
2016-06-06 downloaded from the CCDC.
;
_cell_angle_alpha 90.00
_cell_angle_beta 106.1860(10)
_cell_angle_gamma 90.00
_cell_formula_units_Z 2
_cell_length_a 12.8213(3)
_cell_length_b 7.2342(2)
_cell_length_c 19.1246(3)
_cell_measurement_reflns_used 16332
_cell_measurement_temperature 120(2)
_cell_measurement_theta_max 27.48
_cell_measurement_theta_min 2.91
_cell_volume 1703.53(7)
_computing_cell_refinement 'DENZO (Otwinowski & Minor, 1997) & COLLECT (Hooft, R.W.W., 1998)'
_computing_data_collection 'COLLECT (Hooft, R.W.W., 1998)'
_computing_data_reduction 'DENZO (Otwinowski & Minor, 1997) & COLLECT (Hooft, R.W.W., 1998)'
_computing_structure_refinement 'SHELXL-97 (Sheldrick, 1997)'
_computing_structure_solution 'SHELXS-97 (Sheldrick, 1997)'
_diffrn_ambient_temperature 120(2)
_diffrn_detector_area_resol_mean '4096x4096pixels / 62x62mm'
_diffrn_measured_fraction_theta_full 0.995
_diffrn_measured_fraction_theta_max 0.995
_diffrn_measurement_device_type 'Bruker-Nonius APEX II CCD camera on \k-goniostat'
_diffrn_measurement_method '\f & \w scans'
_diffrn_radiation_monochromator '10cm confocal mirrors'
_diffrn_radiation_source 'Bruker-Nonius FR591 rotating anode'
_diffrn_radiation_type MoK\a
_diffrn_radiation_wavelength 0.71073
_diffrn_reflns_av_R_equivalents 0.0389
_diffrn_reflns_av_sigmaI/netI 0.0338
_diffrn_reflns_limit_h_max 16
_diffrn_reflns_limit_h_min -16
_diffrn_reflns_limit_k_max 9
_diffrn_reflns_limit_k_min -9
_diffrn_reflns_limit_l_max 24
_diffrn_reflns_limit_l_min -24
_diffrn_reflns_number 19777
_diffrn_reflns_theta_full 27.50
_diffrn_reflns_theta_max 27.50
_diffrn_reflns_theta_min 3.03
_exptl_absorpt_coefficient_mu 1.009
_exptl_absorpt_correction_T_max 0.9801
_exptl_absorpt_correction_T_min 0.8885
_exptl_absorpt_correction_type multi-scan
_exptl_absorpt_process_details 'SADABS 2007/2 (Sheldrick, G.M., 2007)'
_exptl_crystal_colour 'light green'
_exptl_crystal_density_diffrn 1.492
_exptl_crystal_density_method 'not measured'
_exptl_crystal_description shard
_exptl_crystal_F_000 788
_exptl_crystal_size_max 0.12
_exptl_crystal_size_mid 0.10
_exptl_crystal_size_min 0.02
_refine_diff_density_max 0.330
_refine_diff_density_min -0.349
_refine_diff_density_rms 0.067
_refine_ls_extinction_method none
_refine_ls_goodness_of_fit_ref 1.040
_refine_ls_hydrogen_treatment constr
_refine_ls_matrix_type full
_refine_ls_number_parameters 213
_refine_ls_number_reflns 3900
_refine_ls_number_restraints 0
_refine_ls_restrained_S_all 1.040
_refine_ls_R_factor_all 0.0459
_refine_ls_R_factor_gt 0.0372
_refine_ls_shift/su_max 0.002
_refine_ls_shift/su_mean 0.000
_refine_ls_structure_factor_coef Fsqd
_refine_ls_weighting_details 'calc w=1/[\s^2^(Fo^2^)+(0.0134P)^2^+2.6910P] where P=(Fo^2^+2Fc^2^)/3'
_refine_ls_weighting_scheme calc
_refine_ls_wR_factor_gt 0.0741
_refine_ls_wR_factor_ref 0.0778
_reflns_number_gt 3388
_reflns_number_total 3900
_reflns_threshold_expression >2sigma(I)
_cod_data_source_file c6ce00991c2.cif
_cod_data_source_block 2007slh0908
_cod_depositor_comments
;
The following automatic conversions were performed:

'_symmetry_cell_setting' value 'Monoclinic' changed to 'monoclinic'
according to
/usr/data/users/saulius/crontab/automatic-downloads/rss-feeds/RSC/lib/dictionaries/cif_core.dic
dictionary named 'cif_core.dic' version 2.4.2 from 2011-04-26.

Automatic conversion script
Id: cif_fix_values 4268 2015-11-12 08:31:59Z antanas 

 Adding full bibliography for 7225443--7225450.cif.
;
_cod_original_sg_symbol_H-M P2/n
_cod_database_code 7225446

loop_
_symmetry_equiv_pos_as_xyz
'x, y, z'
'-x+1/2, y, -z+1/2'
'-x, -y, -z'
'x-1/2, -y, z-1/2'

loop_
_atom_site_label
_atom_site_type_symbol
_atom_site_fract_x
_atom_site_fract_y
_atom_site_fract_z
_atom_site_U_iso_or_equiv
_atom_site_adp_type
_atom_site_occupancy
_atom_site_symmetry_multiplicity
_atom_site_calc_flag
_atom_site_refinement_flags
_atom_site_disorder_assembly
_atom_site_disorder_group
C1 C 0.19495(17) -0.1686(3) 0.49831(12) 0.0210(4) Uani 1 1 d . . .
C2 C 0.20254(18) -0.3601(3) 0.50438(12) 0.0246(5) Uani 1 1 d . . .
H2 H 0.2445 -0.4262 0.4789 0.030 Uiso 1 1 calc R . .
C3 C 0.14948(18) -0.4558(3) 0.54726(13) 0.0269(5) Uani 1 1 d . . .
H3 H 0.1560 -0.5864 0.5516 0.032 Uiso 1 1 calc R . .
C4 C 0.08672(17) -0.3596(3) 0.58378(12) 0.0233(5) Uani 1 1 d . . .
C5 C 0.07885(17) -0.1674(3) 0.57832(12) 0.0228(5) Uani 1 1 d . . .
H5 H 0.0362 -0.1016 0.6034 0.027 Uiso 1 1 calc R . .
C6 C 0.13312(17) -0.0733(3) 0.53645(12) 0.0214(4) Uani 1 1 d . . .
H6 H 0.1285 0.0577 0.5335 0.026 Uiso 1 1 calc R . .
C7 C 0.0378(2) -0.6345(4) 0.63548(15) 0.0374(6) Uani 1 1 d . . .
H7A H 0.0116 -0.6940 0.5877 0.056 Uiso 1 1 calc R . .
H7B H -0.0067 -0.6746 0.6668 0.056 Uiso 1 1 calc R . .
H7C H 0.1137 -0.6694 0.6578 0.056 Uiso 1 1 calc R . .
C8 C 0.1674(2) 0.1405(6) 0.32131(16) 0.0584(10) Uani 1 1 d . . .
H8A H 0.2313 0.2190 0.3404 0.088 Uiso 1 1 calc R . .
H8B H 0.1024 0.2181 0.3056 0.088 Uiso 1 1 calc R . .
H8C H 0.1762 0.0694 0.2797 0.088 Uiso 1 1 calc R . .
C9 C 0.58237(17) 0.1056(3) 0.36948(11) 0.0206(4) Uani 1 1 d . . .
H9 H 0.5954 -0.0237 0.3695 0.025 Uiso 1 1 calc R . .
C10 C 0.62095(17) 0.2162(3) 0.32289(11) 0.0208(5) Uani 1 1 d . A .
C11 C 0.59845(18) 0.4044(3) 0.32005(13) 0.0255(5) Uani 1 1 d . . .
H11 H 0.6240 0.4839 0.2889 0.031 Uiso 1 1 calc R . .
C12 C 0.53789(19) 0.4728(3) 0.36383(13) 0.0283(5) Uani 1 1 d . . .
H12 H 0.5184 0.5998 0.3618 0.034 Uiso 1 1 calc R . .
C13 C 0.50586(18) 0.3534(3) 0.41083(13) 0.0253(5) Uani 1 1 d . . .
H13 H 0.4665 0.4029 0.4419 0.030 Uiso 1 1 calc R . .
C14 C 0.69101(17) 0.1376(3) 0.28138(11) 0.0203(4) Uani 1 1 d . . .
N1 N 0.52769(14) 0.1718(3) 0.41452(10) 0.0206(4) Uani 1 1 d . . .
S3 S 0.7114(6) -0.0848(11) 0.2741(4) 0.0244(7) Uani 0.508(7) 1 d P A 1
N2 N 0.7005(18) -0.052(3) 0.2749(12) 0.031(6) Uani 0.492(7) 1 d P A 2
N3 N 0.7500 0.2450(4) 0.2500 0.0182(5) Uani 1 2 d S . .
O1 O 0.03027(13) -0.4386(2) 0.62679(9) 0.0288(4) Uani 1 1 d . . .
O2 O 0.15599(13) 0.0153(3) 0.37751(9) 0.0326(4) Uani 1 1 d . . .
P1 P 0.26068(4) -0.03953(9) 0.44239(3) 0.02152(13) Uani 1 1 d . . .
S1 S 0.33393(4) 0.18447(8) 0.49487(3) 0.02267(13) Uani 1 1 d . . .
S2 S 0.36728(5) -0.18974(9) 0.40842(3) 0.02579(14) Uani 1 1 d . . .
Ni1 Ni 0.5000 0.0000 0.5000 0.01855(10) Uani 1 2 d S . .

loop_
_atom_site_aniso_label
_atom_site_aniso_U_11
_atom_site_aniso_U_22
_atom_site_aniso_U_33
_atom_site_aniso_U_23
_atom_site_aniso_U_13
_atom_site_aniso_U_12
C1 0.0146(10) 0.0261(12) 0.0225(11) -0.0021(9) 0.0056(8) -0.0007(9)
C2 0.0177(11) 0.0255(12) 0.0303(12) -0.0063(10) 0.0061(9) 0.0027(9)
C3 0.0222(11) 0.0210(12) 0.0360(13) -0.0006(10) 0.0056(10) 0.0007(9)
C4 0.0164(10) 0.0269(12) 0.0252(11) 0.0007(9) 0.0037(9) -0.0037(9)
C5 0.0171(10) 0.0253(12) 0.0278(11) -0.0027(9) 0.0091(9) 0.0002(9)
C6 0.0169(10) 0.0211(11) 0.0264(11) -0.0027(9) 0.0066(9) 0.0007(9)
C7 0.0326(14) 0.0299(14) 0.0459(16) 0.0122(12) 0.0044(12) -0.0032(11)
C8 0.0384(16) 0.101(3) 0.0373(16) 0.0330(18) 0.0138(13) 0.0121(18)
C9 0.0188(10) 0.0238(12) 0.0216(10) -0.0009(9) 0.0095(8) -0.0018(9)
C10 0.0156(10) 0.0298(12) 0.0189(10) 0.0012(9) 0.0079(8) 0.0010(9)
C11 0.0267(12) 0.0258(13) 0.0286(12) 0.0048(9) 0.0155(10) 0.0005(10)
C12 0.0301(12) 0.0226(12) 0.0381(13) 0.0053(10) 0.0191(11) 0.0029(10)
C13 0.0235(11) 0.0277(13) 0.0294(12) -0.0004(10) 0.0154(10) 0.0022(10)
C14 0.0174(10) 0.0264(13) 0.0178(10) 0.0026(9) 0.0063(8) -0.0001(9)
N1 0.0179(9) 0.0234(10) 0.0236(9) 0.0017(7) 0.0111(7) -0.0002(8)
S3 0.0325(13) 0.0188(13) 0.0279(11) -0.0035(7) 0.0185(10) -0.0030(12)
N2 0.035(6) 0.041(13) 0.029(5) -0.002(6) 0.030(4) -0.002(6)
N3 0.0183(12) 0.0200(13) 0.0182(12) 0.000 0.0084(10) 0.000
O1 0.0268(9) 0.0286(9) 0.0325(9) 0.0058(7) 0.0108(7) -0.0042(7)
O2 0.0217(8) 0.0502(12) 0.0267(8) 0.0050(8) 0.0084(7) 0.0049(8)
P1 0.0160(3) 0.0275(3) 0.0232(3) -0.0010(2) 0.0090(2) 0.0032(2)
S1 0.0207(3) 0.0213(3) 0.0309(3) 0.0008(2) 0.0153(2) 0.0023(2)
S2 0.0205(3) 0.0311(3) 0.0292(3) -0.0079(2) 0.0125(2) 0.0013(2)
Ni1 0.01670(19) 0.0212(2) 0.0213(2) 0.00064(15) 0.01116(15) 0.00137(16)

loop_
_atom_type_symbol
_atom_type_description
_atom_type_scat_dispersion_real
_atom_type_scat_dispersion_imag
_atom_type_scat_source
C C 0.0033 0.0016 'International Tables Vol C Tables 4.2.6.8 and 6.1.1.4'
H H 0.0000 0.0000 'International Tables Vol C Tables 4.2.6.8 and 6.1.1.4'
N N 0.0061 0.0033 'International Tables Vol C Tables 4.2.6.8 and 6.1.1.4'
O O 0.0106 0.0060 'International Tables Vol C Tables 4.2.6.8 and 6.1.1.4'
P P 0.1023 0.0942 'International Tables Vol C Tables 4.2.6.8 and 6.1.1.4'
S S 0.1246 0.1234 'International Tables Vol C Tables 4.2.6.8 and 6.1.1.4'
Ni Ni 0.3393 1.1124 'International Tables Vol C Tables 4.2.6.8 and 6.1.1.4'

loop_
_geom_angle_atom_site_label_1
_geom_angle_atom_site_label_2
_geom_angle_atom_site_label_3
_geom_angle
_geom_angle_site_symmetry_1
_geom_angle_site_symmetry_3
C2 C1 C6 118.9(2) . .
C2 C1 P1 122.24(17) . .
C6 C1 P1 118.83(18) . .
C3 C2 C1 120.8(2) . .
C3 C2 H2 119.6 . .
C1 C2 H2 119.6 . .
C2 C3 C4 119.7(2) . .
C2 C3 H3 120.2 . .
C4 C3 H3 120.2 . .
O1 C4 C3 124.9(2) . .
O1 C4 C5 115.0(2) . .
C3 C4 C5 120.1(2) . .
C6 C5 C4 119.9(2) . .
C6 C5 H5 120.1 . .
C4 C5 H5 120.1 . .
C5 C6 C1 120.7(2) . .
C5 C6 H6 119.6 . .
C1 C6 H6 119.6 . .
O1 C7 H7A 109.5 . .
O1 C7 H7B 109.5 . .
H7A C7 H7B 109.5 . .
O1 C7 H7C 109.5 . .
H7A C7 H7C 109.5 . .
H7B C7 H7C 109.5 . .
O2 C8 H8A 109.5 . .
O2 C8 H8B 109.5 . .
H8A C8 H8B 109.5 . .
O2 C8 H8C 109.5 . .
H8A C8 H8C 109.5 . .
H8B C8 H8C 109.5 . .
N1 C9 C10 123.4(2) . .
N1 C9 H9 118.3 . .
C10 C9 H9 118.3 . .
C9 C10 C11 118.9(2) . .
C9 C10 C14 120.3(2) . .
C11 C10 C14 120.6(2) . .
C12 C11 C10 118.2(2) . .
C12 C11 H11 120.9 . .
C10 C11 H11 120.9 . .
C11 C12 C13 119.1(2) . .
C11 C12 H12 120.4 . .
C13 C12 H12 120.4 . .
N1 C13 C12 123.2(2) . .
N1 C13 H13 118.4 . .
C12 C13 H13 118.4 . .
N3 C14 N2 117.4(10) . .
N3 C14 C10 121.7(2) . .
N2 C14 C10 120.9(10) . .
N3 C14 S3 114.1(3) . .
N2 C14 S3 4.1(11) . .
C10 C14 S3 124.1(3) . .
C9 N1 C13 117.04(19) . .
C9 N1 Ni1 120.41(15) . .
C13 N1 Ni1 121.84(15) . .
C14 N3 C14 109.0(3) 2_655 .
C4 O1 C7 117.1(2) . .
C8 O2 P1 119.66(17) . .
O2 P1 C1 99.14(9) . .
O2 P1 S2 112.66(7) . .
C1 P1 S2 112.90(8) . .
O2 P1 S1 111.28(8) . .
C1 P1 S1 110.81(8) . .
S2 P1 S1 109.71(3) . .
P1 S1 Ni1 82.08(2) . .
P1 S2 Ni1 82.31(3) . .
N1 Ni1 N1 180.0 . 3_656
N1 Ni1 S2 90.52(5) . .
N1 Ni1 S2 89.48(5) 3_656 .
N1 Ni1 S2 89.48(5) . 3_656
N1 Ni1 S2 90.52(5) 3_656 3_656
S2 Ni1 S2 180.0 . 3_656
N1 Ni1 S1 91.09(5) . 3_656
N1 Ni1 S1 88.91(5) 3_656 3_656
S2 Ni1 S1 98.138(19) . 3_656
S2 Ni1 S1 81.862(19) 3_656 3_656
N1 Ni1 S1 88.91(5) . .
N1 Ni1 S1 91.09(5) 3_656 .
S2 Ni1 S1 81.862(19) . .
S2 Ni1 S1 98.138(19) 3_656 .
S1 Ni1 S1 180.00(3) 3_656 .

loop_
_geom_bond_atom_site_label_1
_geom_bond_atom_site_label_2
_geom_bond_distance
_geom_bond_site_symmetry_2
C1 C2 1.392(3) .
C1 C6 1.399(3) .
C1 P1 1.797(2) .
C2 C3 1.388(3) .
C2 H2 0.9500 .
C3 C4 1.390(3) .
C3 H3 0.9500 .
C4 O1 1.363(3) .
C4 C5 1.396(3) .
C5 C6 1.378(3) .
C5 H5 0.9500 .
C6 H6 0.9500 .
C7 O1 1.427(3) .
C7 H7A 0.9800 .
C7 H7B 0.9800 .
C7 H7C 0.9800 .
C8 O2 1.444(3) .
C8 H8A 0.9800 .
C8 H8B 0.9800 .
C8 H8C 0.9800 .
C9 N1 1.341(3) .
C9 C10 1.387(3) .
C9 H9 0.9500 .
C10 C11 1.390(3) .
C10 C14 1.469(3) .
C11 C12 1.382(3) .
C11 H11 0.9500 .
C12 C13 1.389(3) .
C12 H12 0.9500 .
C13 N1 1.342(3) .
C13 H13 0.9500 .
C14 N3 1.337(3) .
C14 N2 1.39(2) .
C14 S3 1.643(8) .
N1 Ni1 2.1601(18) .
N3 C14 1.337(3) 2_655
O2 P1 1.6032(17) .
P1 S2 1.9915(8) .
P1 S1 1.9974(8) .
S1 Ni1 2.4915(5) .
S2 Ni1 2.4870(6) .
Ni1 N1 2.1601(18) 3_656
Ni1 S2 2.4870(6) 3_656
Ni1 S1 2.4915(5) 3_656
